data_7019888
loop_
_publ_author_name
'He, Wei-Wei'
'Yang, Jin'
'Yang, Yan'
'Liu, Ying-Ying'
'Ma, Jian-Fang'

_publ_section_title
;
 A series of chiral coordination polymers containing helicals assembled
 from a new chiral (R)-2-(4'-(4''-carboxybenzyloxy)phenoxy)propanoic acid:
 syntheses, structures and photoluminescent properties.
;
_journal_issue 32
_journal_name_full 'Dalton transactions (Cambridge, England : 2003)'
_journal_page_first 9737
_journal_page_last 9747
_journal_paper_doi 10.1039/c2dt30863k
_journal_volume 41
_journal_year 2012
_chemical_absolute_configuration rm
_chemical_formula_moiety 'C17 H18 Co O8'
_chemical_formula_sum 'C17 H18 Co O8'
_chemical_formula_weight 409.24
_chemical_name_systematic
;
?
;
_space_group_IT_number 4
_symmetry_cell_setting monoclinic
_symmetry_space_group_name_Hall 'P 2yb'
_symmetry_space_group_name_H-M 'P 1 21 1'
_atom_sites_solution_hydrogens geom
_atom_sites_solution_primary direct
_atom_sites_solution_secondary difmap
_audit_creation_method SHELXL-97
_cell_angle_alpha 90.00
_cell_angle_beta 101.186(6)
_cell_angle_gamma 90.00
_cell_formula_units_Z 2
_cell_length_a 7.6746(5)
_cell_length_b 5.8610(3)
_cell_length_c 19.3632(10)
_cell_measurement_reflns_used 3389
_cell_measurement_temperature 293(2)
_cell_measurement_theta_max 29.1454
_cell_measurement_theta_min 3.1033
_cell_volume 854.43(9)
_computing_cell_refinement CrysAlis
_computing_data_collection 'CrysAlis (Oxford Diffraction, 2006)'
_computing_data_reduction CrysAlis
_computing_structure_refinement 'SHELXL-97 (Sheldrick, 2008)'
_computing_structure_solution 'SHELXS-97 (Sheldrick, 1997)'
_diffrn_ambient_temperature 293(2)
_diffrn_detector_area_resol_mean 10.0
_diffrn_measured_fraction_theta_full 0.996
_diffrn_measured_fraction_theta_max 0.996
_diffrn_measurement_device_type 'Oxford Diffraction Gemini R Ultra'
_diffrn_measurement_method '\w scan'
_diffrn_radiation_monochromator graphite
_diffrn_radiation_source 'fine-focus sealed tube'
_diffrn_radiation_type MoK\a
_diffrn_radiation_wavelength 0.71073
_diffrn_reflns_av_R_equivalents 0.0292
_diffrn_reflns_av_sigmaI/netI 0.0508
_diffrn_reflns_limit_h_max 7
_diffrn_reflns_limit_h_min -9
_diffrn_reflns_limit_k_max 6
_diffrn_reflns_limit_k_min -6
_diffrn_reflns_limit_l_max 18
_diffrn_reflns_limit_l_min -23
_diffrn_reflns_number 5381
_diffrn_reflns_theta_full 25.02
_diffrn_reflns_theta_max 25.02
_diffrn_reflns_theta_min 3.11
_exptl_absorpt_coefficient_mu 1.048
_exptl_absorpt_correction_T_max 0.8338
_exptl_absorpt_correction_T_min 0.7371
_exptl_absorpt_correction_type multi-scan
_exptl_absorpt_process_details
;
CrysAlis (Oxford Diffraction, 2006)
;
_exptl_crystal_colour purple
_exptl_crystal_density_diffrn 1.591
_exptl_crystal_density_method 'not measured'
_exptl_crystal_description needle
_exptl_crystal_F_000 422
_exptl_crystal_size_max 0.31
_exptl_crystal_size_mid 0.20
_exptl_crystal_size_min 0.18
_refine_diff_density_max 0.281
_refine_diff_density_min -0.245
_refine_diff_density_rms 0.044
_refine_ls_abs_structure_details 'Flack H D (1983), Acta Cryst. A39, 876-881'
_refine_ls_abs_structure_Flack -0.004(13)
_refine_ls_extinction_method none
_refine_ls_goodness_of_fit_ref 1.032
_refine_ls_hydrogen_treatment mixed
_refine_ls_matrix_type full
_refine_ls_number_parameters 247
_refine_ls_number_reflns 2869
_refine_ls_number_restraints 6
_refine_ls_restrained_S_all 1.033
_refine_ls_R_factor_all 0.0336
_refine_ls_R_factor_gt 0.0293
_refine_ls_shift/su_max 0.001
_refine_ls_shift/su_mean 0.000
_refine_ls_structure_factor_coef Fsqd
_refine_ls_weighting_details 'calc w=1/[\s^2^(Fo^2^)+(0.0170P)^2^+0.0000P] where P=(Fo^2^+2Fc^2^)/3'
_refine_ls_weighting_scheme calc
_refine_ls_wR_factor_gt 0.0560
_refine_ls_wR_factor_ref 0.0577
_reflns_number_gt 2665
_reflns_number_total 2869
_reflns_threshold_expression >2\s(I)
_cod_data_source_file c2dt30863k.txt
_cod_data_source_block Compound-2
_cod_depositor_comments
;
The following automatic conversions were performed:

'_symmetry_cell_setting' value 'Monoclinic' changed to 'monoclinic'
according to /home/saulius/struct/CIF-dictionaries/cif_core.dic
dictionary named 'cif_core.dic' version 2.4.1 from 2010-06-29.

Automatic conversion script
Id: cif_fix_values 1891 2012-01-12 08:04:46Z andrius 
;
_cod_original_cell_volume 854.43(8)
_cod_original_sg_symbol_Hall P2yb
_cod_original_sg_symbol_H-M P21
_cod_database_code 7019888
_check for

loop_
_symmetry_equiv_pos_as_xyz
'x, y, z'
'-x, y+1/2, -z'

loop_
_atom_site_label
_atom_site_type_symbol
_atom_site_fract_x
_atom_site_fract_y
_atom_site_fract_z
_atom_site_U_iso_or_equiv
_atom_site_adp_type
_atom_site_occupancy
_atom_site_symmetry_multiplicity
_atom_site_calc_flag
_atom_site_refinement_flags
Co1 Co 0.33165(5) 0.84615(6) 0.385566(15) 0.02413(11) Uani 1 1 d U
C1 C 0.1343(4) 1.0321(6) 0.28448(14) 0.0266(7) Uani 1 1 d .
C2 C 0.0276(4) 1.1140(5) 0.21596(13) 0.0248(7) Uani 1 1 d .
C3 C 0.0018(4) 0.9690(5) 0.15855(14) 0.0323(7) Uani 1 1 d .
H3 H 0.0504 0.8232 0.1633 0.039 Uiso 1 1 calc R
C4 C -0.0943(4) 1.0373(5) 0.09480(14) 0.0342(8) Uani 1 1 d .
H4 H -0.1063 0.9396 0.0563 0.041 Uiso 1 1 calc R
C5 C -0.1740(4) 1.2507(5) 0.08696(14) 0.0287(7) Uani 1 1 d .
C6 C -0.1486(4) 1.3942(5) 0.14461(13) 0.0304(7) Uani 1 1 d .
H6 H -0.2030 1.5367 0.1406 0.036 Uiso 1 1 calc R
C7 C -0.0446(4) 1.3311(6) 0.20798(12) 0.0294(6) Uani 1 1 d .
H7 H -0.0229 1.4340 0.2452 0.035 Uiso 1 1 calc R
C8 C -0.2852(4) 1.3320(7) 0.01812(12) 0.0372(7) Uani 1 1 d .
H8A H -0.3983 1.3899 0.0259 0.045 Uiso 1 1 calc R
H8B H -0.2243 1.4541 -0.0013 0.045 Uiso 1 1 calc R
C9 C -0.3794(4) 1.1944(5) -0.09960(13) 0.0289(7) Uani 1 1 d .
C10 C -0.3519(4) 1.0285(5) -0.14652(13) 0.0338(8) Uani 1 1 d .
H10 H -0.2967 0.8922 -0.1302 0.041 Uiso 1 1 calc R
C11 C -0.4071(4) 1.0652(5) -0.21866(14) 0.0335(8) Uani 1 1 d .
H11 H -0.3904 0.9534 -0.2508 0.040 Uiso 1 1 calc R
C12 C -0.4859(4) 1.2676(5) -0.24124(13) 0.0274(7) Uani 1 1 d .
C13 C -0.5191(4) 1.4312(5) -0.19499(14) 0.0343(8) Uani 1 1 d .
H13 H -0.5764 1.5661 -0.2113 0.041 Uiso 1 1 calc R
C14 C -0.4651(4) 1.3921(5) -0.12273(13) 0.0337(8) Uani 1 1 d .
H14 H -0.4877 1.5006 -0.0905 0.040 Uiso 1 1 calc R
C15 C -0.7054(3) 1.3324(7) -0.34865(12) 0.0278(6) Uani 1 1 d .
H15 H -0.7714 1.4180 -0.3187 0.033 Uiso 1 1 calc R
C16 C -0.7870(5) 1.0992(6) -0.36353(16) 0.0428(9) Uani 1 1 d .
H16A H -0.7848 1.0201 -0.3199 0.064 Uiso 1 1 calc R
H16B H -0.7207 1.0141 -0.3920 0.064 Uiso 1 1 calc R
H16C H -0.9077 1.1149 -0.3881 0.064 Uiso 1 1 calc R
C17 C -0.7069(4) 1.4643(5) -0.41677(14) 0.0272(7) Uani 1 1 d .
O1 O 0.1380(3) 0.8228(4) 0.29701(8) 0.0317(5) Uani 1 1 d .
O2 O 0.2219(3) 1.1694(4) 0.32802(9) 0.0361(5) Uani 1 1 d U
O3 O -0.3135(3) 1.1448(3) -0.02948(9) 0.0404(6) Uani 1 1 d .
O4 O -0.5218(3) 1.3139(4) -0.31402(8) 0.0325(5) Uani 1 1 d .
O5 O -0.8477(3) 1.5526(4) -0.44648(10) 0.0381(5) Uani 1 1 d .
O6 O -0.5627(3) 1.4747(3) -0.43974(9) 0.0298(5) Uani 1 1 d .
O1W O 0.1884(3) 0.9040(3) 0.46204(10) 0.0350(6) Uani 1 1 d D
H1A H 0.182(5) 0.787(4) 0.4916(13) 0.053 Uiso 1 1 d D
H1B H 0.080(2) 0.966(6) 0.4521(16) 0.053 Uiso 1 1 d D
O2W O 0.3776(4) 0.5140(3) 0.41474(10) 0.0407(6) Uani 1 1 d D
H2A H 0.397(5) 0.477(6) 0.4606(7) 0.061 Uiso 1 1 d D
H2B H 0.309(4) 0.401(4) 0.3947(15) 0.061 Uiso 1 1 d D

loop_
_atom_site_aniso_label
_atom_site_aniso_U_11
_atom_site_aniso_U_22
_atom_site_aniso_U_33
_atom_site_aniso_U_23
_atom_site_aniso_U_13
_atom_site_aniso_U_12
Co1 0.0246(2) 0.02896(19) 0.01698(16) 0.00022(19) -0.00055(13) -0.0007(2)
C1 0.0220(18) 0.0370(18) 0.0200(13) 0.0016(14) 0.0023(12) -0.0018(14)
C2 0.0239(18) 0.0302(16) 0.0181(13) 0.0015(12) -0.0012(12) 0.0004(13)
C3 0.036(2) 0.0265(16) 0.0311(16) -0.0017(13) -0.0012(14) 0.0064(15)
C4 0.042(2) 0.0375(19) 0.0192(14) -0.0064(14) -0.0029(14) 0.0068(17)
C5 0.0279(19) 0.0373(17) 0.0196(14) 0.0054(12) 0.0016(12) -0.0019(14)
C6 0.0328(19) 0.027(2) 0.0291(14) -0.0005(12) 0.0011(12) 0.0056(14)
C7 0.0368(17) 0.0303(14) 0.0197(12) -0.0013(16) 0.0023(11) -0.002(2)
C8 0.0438(19) 0.0453(17) 0.0193(12) 0.0023(18) -0.0015(11) 0.014(2)
C9 0.036(2) 0.0345(18) 0.0149(14) 0.0039(13) 0.0017(13) -0.0027(15)
C10 0.044(2) 0.0297(17) 0.0248(15) 0.0075(13) -0.0018(14) 0.0038(16)
C11 0.043(2) 0.0343(18) 0.0206(14) -0.0042(13) 0.0010(13) -0.0003(16)
C12 0.0260(18) 0.0393(18) 0.0166(13) 0.0050(12) 0.0032(12) 0.0020(13)
C13 0.038(2) 0.0389(18) 0.0238(15) 0.0049(13) 0.0006(13) 0.0124(15)
C14 0.043(2) 0.036(2) 0.0198(13) -0.0020(13) 0.0001(12) 0.0100(16)
C15 0.0233(15) 0.0406(16) 0.0190(11) 0.0024(17) 0.0025(10) -0.0013(19)
C16 0.037(2) 0.052(2) 0.0382(17) 0.0169(16) 0.0027(15) -0.0077(17)
C17 0.027(2) 0.0296(15) 0.0235(14) 0.0004(12) 0.0018(14) -0.0027(14)
O1 0.0362(12) 0.0318(13) 0.0229(9) 0.0034(10) -0.0045(8) -0.0002(12)
O2 0.0462(16) 0.0326(11) 0.0228(10) 0.0022(8) -0.0102(10) -0.0043(10)
O3 0.0615(18) 0.0354(13) 0.0178(10) 0.0040(9) -0.0082(10) -0.0013(12)
O4 0.0259(11) 0.0569(15) 0.0133(8) 0.0032(10) 0.0006(7) 0.0056(12)
O5 0.0226(13) 0.0522(14) 0.0374(11) 0.0178(11) 0.0004(10) 0.0022(11)
O6 0.0234(13) 0.0453(12) 0.0196(9) 0.0090(9) 0.0018(9) 0.0035(10)
O1W 0.0289(13) 0.0486(17) 0.0287(10) 0.0083(9) 0.0085(9) 0.0092(11)
O2W 0.0646(18) 0.0301(13) 0.0237(10) 0.0018(10) -0.0005(11) -0.0024(12)

loop_
_atom_type_symbol
_atom_type_description
_atom_type_scat_dispersion_real
_atom_type_scat_dispersion_imag
_atom_type_scat_source
C C 0.0033 0.0016 'International Tables Vol C Tables 4.2.6.8 and 6.1.1.4'
H H 0.0000 0.0000 'International Tables Vol C Tables 4.2.6.8 and 6.1.1.4'
O O 0.0106 0.0060 'International Tables Vol C Tables 4.2.6.8 and 6.1.1.4'
Co Co 0.3494 0.9721 'International Tables Vol C Tables 4.2.6.8 and 6.1.1.4'

loop_
_geom_angle_atom_site_label_1
_geom_angle_atom_site_label_2
_geom_angle_atom_site_label_3
_geom_angle
_geom_angle_site_symmetry_1
_geom_angle_site_symmetry_3
O6 Co1 O1W 95.94(8) 2_545 .
O6 Co1 O2W 97.16(9) 2_545 .
O1W Co1 O2W 92.66(8) . .
O6 Co1 O1 151.83(8) 2_545 .
O1W Co1 O1 102.36(8) . .
O2W Co1 O1 103.12(10) . .
O6 Co1 O4 74.77(7) 2_545 2_545
O1W Co1 O4 170.66(9) . 2_545
O2W Co1 O4 89.56(9) . 2_545
O1 Co1 O4 85.95(7) . 2_545
O6 Co1 O2 98.50(8) 2_545 .
O1W Co1 O2 90.96(8) . .
O2W Co1 O2 163.46(8) . .
O1 Co1 O2 60.34(8) . .
O4 Co1 O2 89.47(8) 2_545 .
O6 Co1 C1 125.79(10) 2_545 .
O1W Co1 C1 99.64(9) . .
O2W Co1 C1 133.16(10) . .
O1 Co1 C1 30.11(9) . .
O4 Co1 C1 85.36(8) 2_545 .
O2 Co1 C1 30.35(8) . .
O1 C1 O2 120.5(3) . .
O1 C1 C2 118.4(3) . .
O2 C1 C2 121.1(3) . .
O1 C1 Co1 55.15(15) . .
O2 C1 Co1 65.70(15) . .
C2 C1 Co1 170.1(2) . .
C3 C2 C7 118.9(3) . .
C3 C2 C1 119.0(3) . .
C7 C2 C1 122.1(2) . .
C4 C3 C2 120.9(3) . .
C4 C3 H3 119.6 . .
C2 C3 H3 119.6 . .
C3 C4 C5 120.7(3) . .
C3 C4 H4 119.6 . .
C5 C4 H4 119.6 . .
C6 C5 C4 118.1(3) . .
C6 C5 C8 119.1(3) . .
C4 C5 C8 122.8(3) . .
C7 C6 C5 121.5(3) . .
C7 C6 H6 119.2 . .
C5 C6 H6 119.2 . .
C6 C7 C2 119.7(3) . .
C6 C7 H7 120.1 . .
C2 C7 H7 120.1 . .
O3 C8 C5 108.5(3) . .
O3 C8 H8A 110.0 . .
C5 C8 H8A 110.0 . .
O3 C8 H8B 110.0 . .
C5 C8 H8B 110.0 . .
H8A C8 H8B 108.4 . .
C14 C9 C10 120.6(2) . .
C14 C9 O3 124.1(2) . .
C10 C9 O3 115.2(3) . .
C9 C10 C11 119.8(3) . .
C9 C10 H10 120.1 . .
C11 C10 H10 120.1 . .
C12 C11 C10 119.0(3) . .
C12 C11 H11 120.5 . .
C10 C11 H11 120.5 . .
C11 C12 C13 121.8(2) . .
C11 C12 O4 118.5(2) . .
C13 C12 O4 119.6(2) . .
C12 C13 C14 118.9(3) . .
C12 C13 H13 120.6 . .
C14 C13 H13 120.6 . .
C9 C14 C13 119.8(3) . .
C9 C14 H14 120.1 . .
C13 C14 H14 120.1 . .
O4 C15 C16 110.7(3) . .
O4 C15 C17 106.4(2) . .
C16 C15 C17 111.1(2) . .
O4 C15 H15 109.5 . .
C16 C15 H15 109.5 . .
C17 C15 H15 109.5 . .
C15 C16 H16A 109.5 . .
C15 C16 H16B 109.5 . .
H16A C16 H16B 109.5 . .
C15 C16 H16C 109.5 . .
H16A C16 H16C 109.5 . .
H16B C16 H16C 109.5 . .
O5 C17 O6 124.0(2) . .
O5 C17 C15 118.3(2) . .
O6 C17 C15 117.7(3) . .
C1 O1 Co1 94.74(18) . .
C1 O2 Co1 83.95(17) . .
C9 O3 C8 117.0(2) . .
C12 O4 C15 117.60(18) . .
C12 O4 Co1 128.29(16) . 2
C15 O4 Co1 114.02(12) . 2
C17 O6 Co1 122.39(17) . 2
Co1 O1W H1A 116(2) . .
Co1 O1W H1B 121(2) . .
H1A O1W H1B 106(3) . .
Co1 O2W H2A 119(2) . .
Co1 O2W H2B 122(2) . .
H2A O2W H2B 103(3) . .

loop_
_geom_bond_atom_site_label_1
_geom_bond_atom_site_label_2
_geom_bond_distance
_geom_bond_site_symmetry_2
Co1 O6 2.023(2) 2_545
Co1 O1W 2.0366(17) .
Co1 O2W 2.039(2) .
Co1 O1 2.0441(18) .
Co1 O4 2.2066(16) 2_545
Co1 O2 2.275(2) .
Co1 C1 2.482(3) .
C1 O1 1.250(4) .
C1 O2 1.261(3) .
C1 C2 1.497(4) .
C2 C3 1.382(4) .
C2 C7 1.385(4) .
C3 C4 1.369(4) .
C3 H3 0.9300 .
C4 C5 1.387(4) .
C4 H4 0.9300 .
C5 C6 1.381(4) .
C5 C8 1.514(4) .
C6 C7 1.378(4) .
C6 H6 0.9300 .
C7 H7 0.9300 .
C8 O3 1.422(4) .
C8 H8A 0.9700 .
C8 H8B 0.9700 .
C9 C14 1.365(4) .
C9 C10 1.375(4) .
C9 O3 1.385(3) .
C10 C11 1.395(4) .
C10 H10 0.9300 .
C11 C12 1.365(4) .
C11 H11 0.9300 .
C12 C13 1.369(4) .
C12 O4 1.409(3) .
C13 C14 1.399(4) .
C13 H13 0.9300 .
C14 H14 0.9300 .
C15 O4 1.442(3) .
C15 C16 1.508(5) .
C15 C17 1.527(4) .
C15 H15 0.9800 .
C16 H16A 0.9600 .
C16 H16B 0.9600 .
C16 H16C 0.9600 .
C17 O5 1.235(4) .
C17 O6 1.271(3) .
O4 Co1 2.2066(16) 2
O6 Co1 2.023(2) 2
O1W H1A 0.901(10) .
O1W H1B 0.893(10) .
O2W H2A 0.897(10) .
O2W H2B 0.887(10) .

loop_
_geom_hbond_atom_site_label_D
_geom_hbond_atom_site_label_H
_geom_hbond_atom_site_label_A
_geom_hbond_distance_DH
_geom_hbond_distance_HA
_geom_hbond_distance_DA
_geom_hbond_angle_DHA
_geom_hbond_site_symmetry_A
O1W H1A O5 0.901(10) 1.866(11) 2.765(3) 176(3) 1_646
O1W H1B O5 0.893(10) 1.838(12) 2.717(3) 168(3) 2_445
O2W H2A O6 0.897(10) 1.895(13) 2.775(3) 166(3) 1_646

loop_
_geom_torsion_atom_site_label_1
_geom_torsion_atom_site_label_2
_geom_torsion_atom_site_label_3
_geom_torsion_atom_site_label_4
_geom_torsion
_geom_torsion_site_symmetry_1
_geom_torsion_site_symmetry_4
O6 Co1 C1 O1 157.37(14) 2_545 .
O1W Co1 C1 O1 -98.04(17) . .
O2W Co1 C1 O1 4.9(2) . .
O4 Co1 C1 O1 89.91(17) 2_545 .
O2 Co1 C1 O1 -173.2(3) . .
O6 Co1 C1 O2 -29.4(2) 2_545 .
O1W Co1 C1 O2 75.15(17) . .
O2W Co1 C1 O2 178.07(15) . .
O1 Co1 C1 O2 173.2(3) . .
O4 Co1 C1 O2 -96.90(17) 2_545 .
O6 Co1 C1 C2 105.8(13) 2_545 .
O1W Co1 C1 C2 -149.6(13) . .
O2W Co1 C1 C2 -46.6(13) . .
O1 Co1 C1 C2 -51.5(12) . .
O4 Co1 C1 C2 38.4(13) 2_545 .
O2 Co1 C1 C2 135.3(14) . .
O1 C1 C2 C3 -27.6(4) . .
O2 C1 C2 C3 150.8(3) . .
Co1 C1 C2 C3 19.3(14) . .
O1 C1 C2 C7 153.2(3) . .
O2 C1 C2 C7 -28.5(4) . .
Co1 C1 C2 C7 -160.0(11) . .
C7 C2 C3 C4 -0.4(5) . .
C1 C2 C3 C4 -179.7(3) . .
C2 C3 C4 C5 -2.5(5) . .
C3 C4 C5 C6 2.1(5) . .
C3 C4 C5 C8 -178.5(3) . .
C4 C5 C6 C7 1.3(4) . .
C8 C5 C6 C7 -178.2(3) . .
C5 C6 C7 C2 -4.2(4) . .
C3 C2 C7 C6 3.7(4) . .
C1 C2 C7 C6 -177.0(3) . .
C6 C5 C8 O3 -171.5(3) . .
C4 C5 C8 O3 9.1(4) . .
C14 C9 C10 C11 2.0(5) . .
O3 C9 C10 C11 -177.6(3) . .
C9 C10 C11 C12 0.8(5) . .
C10 C11 C12 C13 -2.9(5) . .
C10 C11 C12 O4 172.5(3) . .
C11 C12 C13 C14 2.1(5) . .
O4 C12 C13 C14 -173.2(3) . .
C10 C9 C14 C13 -2.8(5) . .
O3 C9 C14 C13 176.8(3) . .
C12 C13 C14 C9 0.7(5) . .
O4 C15 C17 O5 -161.6(3) . .
C16 C15 C17 O5 77.8(4) . .
O4 C15 C17 O6 19.0(4) . .
C16 C15 C17 O6 -101.6(3) . .
O2 C1 O1 Co1 -7.2(3) . .
C2 C1 O1 Co1 171.2(2) . .
O6 Co1 O1 C1 -41.4(3) 2_545 .
O1W Co1 O1 C1 87.93(17) . .
O2W Co1 O1 C1 -176.34(17) . .
O4 Co1 O1 C1 -87.75(18) 2_545 .
O2 Co1 O1 C1 3.96(16) . .
O1 C1 O2 Co1 6.5(3) . .
C2 C1 O2 Co1 -171.9(2) . .
O6 Co1 O2 C1 156.22(17) 2_545 .
O1W Co1 O2 C1 -107.62(17) . .
O2W Co1 O2 C1 -4.9(4) . .
O1 Co1 O2 C1 -3.93(16) . .
O4 Co1 O2 C1 81.71(17) 2_545 .
C14 C9 O3 C8 -19.7(4) . .
C10 C9 O3 C8 159.9(3) . .
C5 C8 O3 C9 -166.6(2) . .
C11 C12 O4 C15 114.7(3) . .
C13 C12 O4 C15 -69.8(4) . .
C11 C12 O4 Co1 -61.8(4) . 2
C13 C12 O4 Co1 113.7(3) . 2
C16 C15 O4 C12 -79.3(3) . .
C17 C15 O4 C12 159.8(2) . .
C16 C15 O4 Co1 97.7(2) . 2
C17 C15 O4 Co1 -23.2(3) . 2
O5 C17 O6 Co1 175.6(2) . 2
C15 C17 O6 Co1 -5.0(3) . 2
